data_4127425
loop_
_publ_author_name
'Barman, Suman K.'
'Jones, Jason R.'
'Sun, Chen'
'Hill, Ethan A.'
'Ziller, Joseph W.'
'Borovik, A. S.'

_publ_section_title
;
 Regulating the Basicity of Metal-Oxido Complexes with a Single Hydrogen
 Bond and Its Effect on C-H Bond Cleavage.
;
_journal_issue 28
_journal_name_full 'Journal of the American Chemical Society'
_journal_page_first 11142
_journal_page_last 11150
_journal_paper_doi 10.1021/jacs.9b03688
_journal_volume 141
_journal_year 2019
_chemical_formula_sum 'C35 H63 F5 Mn N11 O4'
_chemical_formula_weight 851.90
_space_group_crystal_system triclinic
_space_group_IT_number 2
_space_group_name_Hall '-P 1'
_space_group_name_H-M_alt 'P -1'
_symmetry_space_group_name_Hall '-P 1'
_symmetry_space_group_name_H-M 'P -1'
_atom_sites_solution_hydrogens mixed
_atom_sites_solution_primary direct
_atom_sites_solution_secondary difmap
_audit_creation_method SHELXL-2014/7
_cell_angle_alpha 73.166(4)
_cell_angle_beta 82.859(4)
_cell_angle_gamma 79.983(4)
_cell_formula_units_Z 2
_cell_length_a 9.648(3)
_cell_length_b 13.538(4)
_cell_length_c 17.653(5)
_cell_measurement_reflns_used 2577
_cell_measurement_temperature 133(2)
_cell_measurement_theta_max 21.74
_cell_measurement_theta_min 2.24
_cell_volume 2166.6(11)
_computing_cell_refinement 'Bruker SAINT 8.34a, 2013'
_computing_data_collection 'Bruker APEX2 2014.11-0, 2014'
_computing_data_reduction 'Bruker SAINT 8.34a, 2013'
_computing_molecular_graphics 'Bruker SHELXTL'
_computing_publication_material 'Bruker SHELXTL'
_computing_structure_refinement 'SHELXL-2014/7 (Sheldrick, 2014)'
_computing_structure_solution 'Bruker SHELXTL 2014/4'
_diffrn_ambient_temperature 133(2)
_diffrn_measured_fraction_theta_full 0.998
_diffrn_measured_fraction_theta_max 0.998
_diffrn_measurement_device_type 'Bruker SMART APEX II CCD'
_diffrn_measurement_method '\f and \w scans'
_diffrn_radiation_type MoK\a
_diffrn_radiation_wavelength 0.71073
_diffrn_reflns_av_R_equivalents 0.1128
_diffrn_reflns_av_unetI/netI 0.1487
_diffrn_reflns_Laue_measured_fraction_full 0.998
_diffrn_reflns_Laue_measured_fraction_max 0.998
_diffrn_reflns_limit_h_max 11
_diffrn_reflns_limit_h_min -11
_diffrn_reflns_limit_k_max 16
_diffrn_reflns_limit_k_min -16
_diffrn_reflns_limit_l_max 21
_diffrn_reflns_limit_l_min -21
_diffrn_reflns_number 22592
_diffrn_reflns_point_group_measured_fraction_full 0.998
_diffrn_reflns_point_group_measured_fraction_max 0.998
_diffrn_reflns_theta_full 25.500
_diffrn_reflns_theta_max 25.681
_diffrn_reflns_theta_min 1.209
_diffrn_source 'fine-focus sealed tube'
_exptl_absorpt_coefficient_mu 0.375
_exptl_absorpt_correction_T_max 0.7457
_exptl_absorpt_correction_T_min 0.5790
_exptl_absorpt_correction_type multi-scan
_exptl_absorpt_process_details 'Bruker SADABS 2014/5'
_exptl_crystal_colour green
_exptl_crystal_density_diffrn 1.306
_exptl_crystal_density_meas ?
_exptl_crystal_density_method not_measured
_exptl_crystal_description irregular
_exptl_crystal_F_000 904
_exptl_crystal_size_max 0.181
_exptl_crystal_size_mid 0.169
_exptl_crystal_size_min 0.151
_refine_diff_density_max 0.949
_refine_diff_density_min -0.961
_refine_diff_density_rms 0.117
_refine_ls_extinction_method none
_refine_ls_goodness_of_fit_ref 1.039
_refine_ls_hydrogen_treatment mixed
_refine_ls_matrix_type full
_refine_ls_number_parameters 521
_refine_ls_number_reflns 8191
_refine_ls_number_restraints 5
_refine_ls_restrained_S_all 1.038
_refine_ls_R_factor_all 0.1759
_refine_ls_R_factor_gt 0.0931
_refine_ls_shift/su_max 0.000
_refine_ls_shift/su_mean 0.000
_refine_ls_structure_factor_coef Fsqd
_refine_ls_weighting_details 'w=1/[\s^2^(Fo^2^)+(0.1400P)^2^+0.0336P] where P=(Fo^2^+2Fc^2^)/3'
_refine_ls_weighting_scheme calc
_refine_ls_wR_factor_gt 0.2241
_refine_ls_wR_factor_ref 0.2745
_reflns_Friedel_coverage 0.000
_reflns_number_gt 4270
_reflns_number_total 8191
_reflns_threshold_expression 'I > 2\s(I)'
_cod_data_source_file ja9b03688_si_003.cif
_cod_data_source_block asb470
_cod_depositor_comments
;
The following automatic conversions were performed:

'_exptl_crystal_density_meas' value 'not_measured' was changed to '?'
- the value is perceived as not measured.

Automatic conversion script
Id: cif_fix_values 4973 2017-02-22 13:04:09Z antanas 
;
_cod_original_cell_volume 2166.6(10)
_cod_database_code 4127425
_shelx_shelxl_version_number 2014/7
_shelx_space_group_comment
; 
The symmetry employed for this shelxl refinement is uniquely defined 
by the following loop, which should always be used as a source of 
symmetry information in preference to the above space-group names. 
They are only intended as comments. 
;
_shelx_estimated_absorpt_t_min 0.935
_shelx_estimated_absorpt_t_max 0.946
_exptl_absorpt_special_details
; 
Reflections not merged 
26084 Corrected reflections written to file asb470s.hkl 
Estimated minimum and maximum transmission:  0.5790  0.7457 
The ratio (0.7764) of these values is more reliable than their absolute values 
Additional spherical absorption correction applied with mu*r =  0.2000 
Lambda/2 correction factor = 0.00150 
;

loop_
_space_group_symop_operation_xyz
'x, y, z'
'-x, -y, -z'

loop_
_atom_site_label
_atom_site_type_symbol
_atom_site_fract_x
_atom_site_fract_y
_atom_site_fract_z
_atom_site_U_iso_or_equiv
_atom_site_adp_type
_atom_site_occupancy
_atom_site_site_symmetry_order
_atom_site_calc_flag
_atom_site_refinement_flags_posn
_atom_site_refinement_flags_adp
Mn1 Mn 0.95236(9) 0.68564(7) 0.22482(6) 0.0273(3) Uani 1 1 d . .
F1 F 0.5707(4) 0.4656(3) 0.3066(2) 0.0404(9) Uani 1 1 d . .
F2 F 0.3812(4) 0.3463(3) 0.2998(2) 0.0515(11) Uani 1 1 d . .
F3 F 0.3664(4) 0.2899(3) 0.1663(3) 0.0548(12) Uani 1 1 d . .
F4 F 0.5499(4) 0.3562(3) 0.0367(3) 0.0546(11) Uani 1 1 d . .
F5 F 0.7401(4) 0.4732(3) 0.0417(2) 0.0402(9) Uani 1 1 d . .
O1 O 0.7612(4) 0.7030(3) 0.2241(2) 0.0294(10) Uani 1 1 d D .
H1 H 0.752(6) 0.654(2) 0.204(2) 0.06(2) Uiso 1 1 d D .
O2 O 0.9551(4) 0.4155(3) 0.1511(2) 0.0334(10) Uani 1 1 d . .
O3 O 0.9010(5) 0.6525(3) 0.4747(3) 0.0387(11) Uani 1 1 d . .
O4 O 0.9279(5) 1.0167(3) 0.1222(3) 0.0394(11) Uani 1 1 d . .
N1 N 1.1691(5) 0.6639(4) 0.2236(3) 0.0279(12) Uani 1 1 d . .
N2 N 0.9929(5) 0.5705(4) 0.1704(3) 0.0265(11) Uani 1 1 d . .
N3 N 0.9689(5) 0.6445(4) 0.3461(3) 0.0328(13) Uani 1 1 d . .
N4 N 0.9823(5) 0.8378(4) 0.1706(3) 0.0291(12) Uani 1 1 d . .
N5 N 0.7667(5) 0.5316(4) 0.1832(3) 0.0336(13) Uani 1 1 d . .
N6 N 0.7347(6) 0.6625(5) 0.3895(3) 0.0435(15) Uani 1 1 d D .
H6 H 0.720(6) 0.662(4) 0.3404(12) 0.05(2) Uiso 1 1 d D .
N7 N 0.7509(6) 0.9163(4) 0.1648(4) 0.0414(15) Uani 1 1 d D .
H7 H 0.724(5) 0.8529(16) 0.186(3) 0.037(18) Uiso 1 1 d D .
C1 C 1.2247(6) 0.6179(5) 0.1575(4) 0.0312(15) Uani 1 1 d . .
H1A H 1.3251 0.5880 0.1638 0.037 Uiso 1 1 calc R U
H1B H 1.2195 0.6734 0.1067 0.037 Uiso 1 1 calc R U
C2 C 1.1430(6) 0.5342(4) 0.1549(4) 0.0270(14) Uani 1 1 d . .
H2A H 1.1603 0.5205 0.1021 0.032 Uiso 1 1 calc R U
H2B H 1.1731 0.4686 0.1956 0.032 Uiso 1 1 calc R U
C3 C 1.2060(7) 0.5907(5) 0.3017(4) 0.0376(16) Uani 1 1 d . .
H3A H 1.3062 0.5906 0.3089 0.045 Uiso 1 1 calc R U
H3B H 1.1945 0.5192 0.3024 0.045 Uiso 1 1 calc R U
C4 C 1.1147(6) 0.6207(5) 0.3692(4) 0.0338(15) Uani 1 1 d . .
H4A H 1.1230 0.5626 0.4184 0.041 Uiso 1 1 calc R U
H4B H 1.1435 0.6826 0.3787 0.041 Uiso 1 1 calc R U
C5 C 1.2162(6) 0.7660(5) 0.2117(4) 0.0365(16) Uani 1 1 d . .
H5A H 1.3175 0.7616 0.1928 0.044 Uiso 1 1 calc R U
H5B H 1.2051 0.7838 0.2629 0.044 Uiso 1 1 calc R U
C6 C 1.1317(6) 0.8499(5) 0.1521(4) 0.0365(16) Uani 1 1 d . .
H6A H 1.1460 0.9195 0.1547 0.044 Uiso 1 1 calc R U
H6B H 1.1627 0.8439 0.0978 0.044 Uiso 1 1 calc R U
C7 C 0.9049(6) 0.5008(5) 0.1665(3) 0.0267(14) Uani 1 1 d . .
C8 C 0.6699(6) 0.4713(4) 0.1758(4) 0.0287(14) Uani 1 1 d . .
C9 C 0.5699(6) 0.4401(5) 0.2381(4) 0.0306(15) Uani 1 1 d . .
C10 C 0.4692(6) 0.3788(5) 0.2355(4) 0.0354(16) Uani 1 1 d . .
C11 C 0.4643(7) 0.3495(5) 0.1672(4) 0.0362(16) Uani 1 1 d . .
C12 C 0.5565(7) 0.3824(5) 0.1038(4) 0.0328(15) Uani 1 1 d . .
C13 C 0.6570(6) 0.4416(5) 0.1080(4) 0.0265(14) Uani 1 1 d . .
C14 C 0.8717(7) 0.6544(5) 0.4069(4) 0.0319(15) Uani 1 1 d . .
C15 C 0.6099(7) 0.6908(5) 0.4380(4) 0.0355(16) Uani 1 1 d . .
C16 C 0.6103(9) 0.7961(7) 0.4505(8) 0.099(4) Uani 1 1 d . .
H16A H 0.6054 0.8495 0.3994 0.149 Uiso 1 1 calc R U
H16B H 0.6972 0.7958 0.4740 0.149 Uiso 1 1 calc R U
H16C H 0.5285 0.8116 0.4863 0.149 Uiso 1 1 calc R U
C17 C 0.6024(8) 0.6071(8) 0.5167(5) 0.072(3) Uani 1 1 d . .
H17A H 0.6856 0.6022 0.5450 0.108 Uiso 1 1 calc R U
H17B H 0.6000 0.5398 0.5069 0.108 Uiso 1 1 calc R U
H17C H 0.5168 0.6252 0.5490 0.108 Uiso 1 1 calc R U
C18 C 0.4850(7) 0.6949(6) 0.3922(4) 0.0466(19) Uani 1 1 d . .
H18A H 0.4954 0.7436 0.3393 0.070 Uiso 1 1 calc R U
H18B H 0.3975 0.7186 0.4206 0.070 Uiso 1 1 calc R U
H18C H 0.4814 0.6252 0.3871 0.070 Uiso 1 1 calc R U
C19 C 0.8900(7) 0.9278(5) 0.1508(4) 0.0324(15) Uani 1 1 d . .
C20 C 0.6309(7) 1.0023(5) 0.1531(4) 0.0430(18) Uani 1 1 d . .
C21 C 0.6284(8) 1.0661(5) 0.0665(4) 0.0470(19) Uani 1 1 d . .
H21A H 0.6090 1.0228 0.0342 0.070 Uiso 1 1 calc R U
H21B H 0.7201 1.0899 0.0479 0.070 Uiso 1 1 calc R U
H21C H 0.5543 1.1267 0.0617 0.070 Uiso 1 1 calc R U
C22 C 0.4998(8) 0.9515(6) 0.1768(6) 0.070(3) Uani 1 1 d . .
H22A H 0.4981 0.9041 0.1443 0.105 Uiso 1 1 calc R U
H22B H 0.4165 1.0052 0.1686 0.105 Uiso 1 1 calc R U
H22C H 0.4991 0.9120 0.2329 0.105 Uiso 1 1 calc R U
C23 C 0.6396(9) 1.0730(6) 0.2055(5) 0.067(3) Uani 1 1 d . .
H23A H 0.6347 1.0325 0.2614 0.101 Uiso 1 1 calc R U
H23B H 0.5606 1.1303 0.1969 0.101 Uiso 1 1 calc R U
H23C H 0.7289 1.1016 0.1918 0.101 Uiso 1 1 calc R U
N8 N 0.8971(5) 0.7738(4) -0.0530(3) 0.0292(12) Uani 1 1 d . .
C24 C 0.8322(8) 0.8552(6) -0.0120(4) 0.0470(18) Uani 1 1 d . .
H24A H 0.8831 0.9155 -0.0310 0.071 Uiso 1 1 calc R U
H24B H 0.8380 0.8262 0.0454 0.071 Uiso 1 1 calc R U
H24C H 0.7330 0.8770 -0.0235 0.071 Uiso 1 1 calc R U
C25 C 0.8244(8) 0.6798(5) -0.0219(4) 0.0411(17) Uani 1 1 d . .
H25A H 0.7242 0.6992 -0.0317 0.062 Uiso 1 1 calc R U
H25B H 0.8336 0.6518 0.0353 0.062 Uiso 1 1 calc R U
H25C H 0.8675 0.6268 -0.0488 0.062 Uiso 1 1 calc R U
C26 C 0.8857(7) 0.8171(5) -0.1401(4) 0.0356(16) Uani 1 1 d . .
H26A H 0.9288 0.7640 -0.1671 0.053 Uiso 1 1 calc R U
H26B H 0.9348 0.8783 -0.1598 0.053 Uiso 1 1 calc R U
H26C H 0.7859 0.8375 -0.1508 0.053 Uiso 1 1 calc R U
C27 C 1.0484(7) 0.7417(6) -0.0374(5) 0.050(2) Uani 1 1 d . .
H27A H 1.0934 0.6964 -0.0706 0.075 Uiso 1 1 calc R U
H27B H 1.0561 0.7037 0.0187 0.075 Uiso 1 1 calc R U
H27C H 1.0954 0.8037 -0.0500 0.075 Uiso 1 1 calc R U
N9 N 1.0781(5) 0.7039(4) 0.6155(3) 0.0329(13) Uani 1 1 d . .
C28 C 0.9302(8) 0.6955(7) 0.6487(5) 0.059(2) Uani 1 1 d . .
H28A H 0.8860 0.7616 0.6594 0.088 Uiso 1 1 calc R U
H28B H 0.9296 0.6393 0.6983 0.088 Uiso 1 1 calc R U
H28C H 0.8774 0.6802 0.6105 0.088 Uiso 1 1 calc R U
C29 C 1.1426(8) 0.6001(6) 0.6035(5) 0.052(2) Uani 1 1 d . .
H29A H 1.1390 0.5463 0.6544 0.079 Uiso 1 1 calc R U
H29B H 1.2411 0.6027 0.5823 0.079 Uiso 1 1 calc R U
H29C H 1.0900 0.5833 0.5659 0.079 Uiso 1 1 calc R U
C30 C 1.0797(8) 0.7840(6) 0.5368(4) 0.051(2) Uani 1 1 d . .
H30A H 1.1775 0.7886 0.5149 0.077 Uiso 1 1 calc R U
H30B H 1.0345 0.8519 0.5436 0.077 Uiso 1 1 calc R U
H30C H 1.0281 0.7641 0.5004 0.077 Uiso 1 1 calc R U
C31 C 1.1567(7) 0.7330(5) 0.6714(4) 0.0432(18) Uani 1 1 d . .
H31A H 1.1139 0.8019 0.6772 0.065 Uiso 1 1 calc R U
H31B H 1.2554 0.7351 0.6505 0.065 Uiso 1 1 calc R U
H31C H 1.1524 0.6813 0.7233 0.065 Uiso 1 1 calc R U
N10 N 1.1267(15) 1.0212(10) 0.3415(10) 0.166(6) Uani 1 1 d . .
C32 C 1.0415(16) 0.9705(9) 0.3368(7) 0.095(4) Uani 1 1 d . .
C33 C 0.9269(12) 0.9205(8) 0.3440(6) 0.083(3) Uani 1 1 d . .
H33A H 0.8548 0.9431 0.3822 0.125 Uiso 1 1 calc R U
H33B H 0.9557 0.8450 0.3627 0.125 Uiso 1 1 calc R U
H33C H 0.8881 0.9376 0.2923 0.125 Uiso 1 1 calc R U
C34 C 1.3326(17) 1.0184(12) 0.4592(7) 0.167(4) Uani 1 1 d D .
C35 C 1.4027(16) 1.0715(11) 0.3922(8) 0.167(4) Uani 1 1 d D .
H35A H 1.5032 1.0625 0.4005 0.250 Uiso 1 1 calc R U
H35B H 1.3641 1.1458 0.3801 0.250 Uiso 1 1 calc R U
H35C H 1.3914 1.0445 0.3479 0.250 Uiso 1 1 calc R U
N11 N 1.2844(14) 0.9735(10) 0.5220(7) 0.167(4) Uani 1 1 d D .

loop_
_atom_site_aniso_label
_atom_site_aniso_U_11
_atom_site_aniso_U_22
_atom_site_aniso_U_33
_atom_site_aniso_U_23
_atom_site_aniso_U_13
_atom_site_aniso_U_12
Mn1 0.0207(5) 0.0216(5) 0.0387(6) -0.0030(4) -0.0099(4) -0.0044(4)
F1 0.028(2) 0.056(3) 0.038(2) -0.0143(19) -0.0023(16) -0.0064(18)
F2 0.031(2) 0.052(3) 0.064(3) 0.000(2) 0.003(2) -0.0141(19)
F3 0.039(2) 0.044(2) 0.087(3) -0.014(2) -0.017(2) -0.0176(19)
F4 0.053(3) 0.056(3) 0.068(3) -0.028(2) -0.020(2) -0.011(2)
F5 0.040(2) 0.040(2) 0.041(2) -0.0080(18) -0.0035(18) -0.0108(18)
O1 0.023(2) 0.024(2) 0.040(3) -0.005(2) -0.0105(19) -0.0044(18)
O2 0.027(2) 0.028(2) 0.045(3) -0.006(2) -0.008(2) -0.0056(19)
O3 0.035(3) 0.044(3) 0.039(3) -0.011(2) -0.013(2) -0.004(2)
O4 0.035(3) 0.018(2) 0.061(3) -0.001(2) -0.007(2) -0.0058(19)
N1 0.027(3) 0.023(3) 0.032(3) 0.000(2) -0.011(2) -0.007(2)
N2 0.019(3) 0.027(3) 0.034(3) -0.003(2) -0.010(2) -0.007(2)
N3 0.028(3) 0.033(3) 0.036(3) 0.001(2) -0.013(2) -0.009(2)
N4 0.021(3) 0.025(3) 0.040(3) -0.002(2) -0.010(2) -0.005(2)
N5 0.025(3) 0.035(3) 0.044(3) -0.011(3) -0.009(2) -0.011(2)
N6 0.025(3) 0.074(4) 0.031(3) -0.010(3) -0.006(3) -0.013(3)
N7 0.025(3) 0.020(3) 0.067(4) 0.004(3) -0.002(3) -0.001(2)
C1 0.019(3) 0.033(4) 0.040(4) -0.003(3) -0.005(3) -0.006(3)
C2 0.021(3) 0.020(3) 0.038(4) -0.003(3) -0.011(3) 0.001(2)
C3 0.031(4) 0.034(4) 0.043(4) 0.001(3) -0.020(3) -0.001(3)
C4 0.029(4) 0.035(4) 0.039(4) -0.004(3) -0.017(3) -0.009(3)
C5 0.020(3) 0.030(4) 0.061(5) -0.010(3) -0.012(3) -0.008(3)
C6 0.025(3) 0.022(3) 0.060(5) -0.001(3) -0.009(3) -0.008(3)
C7 0.026(3) 0.025(3) 0.030(3) -0.005(3) 0.001(3) -0.011(3)
C8 0.025(3) 0.019(3) 0.039(4) -0.003(3) -0.005(3) -0.003(3)
C9 0.021(3) 0.031(4) 0.040(4) -0.011(3) -0.005(3) -0.003(3)
C10 0.024(3) 0.021(3) 0.056(4) 0.000(3) -0.003(3) -0.006(3)
C11 0.026(4) 0.022(3) 0.065(5) -0.010(3) -0.021(3) -0.007(3)
C12 0.033(4) 0.030(4) 0.039(4) -0.014(3) -0.014(3) 0.003(3)
C13 0.024(3) 0.026(3) 0.030(3) -0.008(3) -0.003(3) -0.004(3)
C14 0.032(4) 0.029(4) 0.036(4) -0.003(3) -0.016(3) -0.010(3)
C15 0.029(4) 0.039(4) 0.037(4) -0.007(3) -0.005(3) -0.005(3)
C16 0.042(5) 0.068(6) 0.211(13) -0.077(8) -0.035(7) 0.014(5)
C17 0.037(5) 0.113(8) 0.052(5) 0.007(5) -0.003(4) -0.026(5)
C18 0.020(4) 0.061(5) 0.053(5) -0.007(4) -0.004(3) -0.007(3)
C19 0.033(4) 0.026(4) 0.037(4) -0.002(3) -0.008(3) -0.009(3)
C20 0.029(4) 0.028(4) 0.064(5) -0.006(4) -0.007(3) 0.006(3)
C21 0.045(4) 0.035(4) 0.054(5) 0.001(3) -0.017(4) 0.000(3)
C22 0.029(4) 0.052(5) 0.101(7) 0.012(5) 0.005(4) 0.004(4)
C23 0.067(6) 0.050(5) 0.068(6) -0.009(4) -0.009(5) 0.031(4)
N8 0.035(3) 0.024(3) 0.027(3) 0.003(2) -0.014(2) -0.010(2)
C24 0.053(5) 0.041(4) 0.051(5) -0.017(4) -0.007(4) -0.006(4)
C25 0.049(4) 0.030(4) 0.041(4) 0.005(3) -0.007(3) -0.016(3)
C26 0.043(4) 0.032(4) 0.033(4) -0.005(3) -0.010(3) -0.007(3)
C27 0.035(4) 0.038(4) 0.067(5) 0.004(4) -0.021(4) 0.001(3)
N9 0.032(3) 0.025(3) 0.036(3) 0.002(2) -0.004(2) -0.006(2)
C28 0.034(4) 0.086(6) 0.057(5) -0.016(5) -0.006(4) -0.013(4)
C29 0.053(5) 0.041(4) 0.066(5) -0.013(4) -0.022(4) -0.004(4)
C30 0.064(5) 0.045(5) 0.040(4) 0.006(3) -0.015(4) -0.019(4)
C31 0.045(4) 0.037(4) 0.046(4) -0.005(3) -0.015(3) -0.006(3)
N10 0.158(12) 0.100(9) 0.267(17) -0.068(10) -0.050(11) -0.034(8)
C32 0.139(12) 0.060(7) 0.086(8) -0.013(6) -0.035(7) -0.005(7)
C33 0.101(8) 0.058(6) 0.080(7) 0.011(5) -0.029(6) -0.017(6)
C34 0.143(8) 0.149(9) 0.207(12) -0.066(8) 0.068(7) -0.045(6)
C35 0.143(8) 0.149(9) 0.207(12) -0.066(8) 0.068(7) -0.045(6)
N11 0.143(8) 0.149(9) 0.207(12) -0.066(8) 0.068(7) -0.045(6)

loop_
_atom_type_symbol
_atom_type_description
_atom_type_scat_dispersion_real
_atom_type_scat_dispersion_imag
_atom_type_scat_source
C C 0.0033 0.0016 'International Tables Vol C Tables 4.2.6.8 and 6.1.1.4'
H H 0.0000 0.0000 'International Tables Vol C Tables 4.2.6.8 and 6.1.1.4'
N N 0.0061 0.0033 'International Tables Vol C Tables 4.2.6.8 and 6.1.1.4'
O O 0.0106 0.0060 'International Tables Vol C Tables 4.2.6.8 and 6.1.1.4'
F F 0.0171 0.0103 'International Tables Vol C Tables 4.2.6.8 and 6.1.1.4'
Mn Mn 0.3368 0.7283 'International Tables Vol C Tables 4.2.6.8 and 6.1.1.4'

loop_
_geom_angle_atom_site_label_1
_geom_angle_atom_site_label_2
_geom_angle_atom_site_label_3
_geom_angle
O1 Mn1 N2 96.25(19)
O1 Mn1 N1 178.6(2)
N2 Mn1 N1 82.39(19)
O1 Mn1 N4 98.25(19)
N2 Mn1 N4 124.3(2)
N1 Mn1 N4 82.24(19)
O1 Mn1 N3 99.3(2)
N2 Mn1 N3 117.6(2)
N1 Mn1 N3 81.7(2)
N4 Mn1 N3 112.5(2)
C1 N1 C5 111.5(5)
C1 N1 C3 111.5(5)
C5 N1 C3 111.5(5)
C1 N1 Mn1 106.7(3)
C5 N1 Mn1 108.8(4)
C3 N1 Mn1 106.6(4)
C7 N2 C2 113.4(5)
C7 N2 Mn1 128.8(4)
C2 N2 Mn1 114.9(3)
C14 N3 C4 113.1(5)
C14 N3 Mn1 131.3(4)
C4 N3 Mn1 114.3(4)
C19 N4 C6 115.1(5)
C19 N4 Mn1 132.0(4)
C6 N4 Mn1 112.8(4)
C7 N5 C8 118.5(5)
C14 N6 C15 125.6(6)
C19 N7 C20 125.7(5)
N1 C1 C2 111.6(5)
N2 C2 C1 107.8(5)
N1 C3 C4 111.7(5)
N3 C4 C3 106.7(5)
N1 C5 C6 110.7(5)
N4 C6 C5 108.5(5)
O2 C7 N5 124.8(5)
O2 C7 N2 121.1(5)
N5 C7 N2 114.0(5)
N5 C8 C9 119.7(6)
N5 C8 C13 125.7(6)
C9 C8 C13 114.6(5)
F1 C9 C8 120.0(5)
F1 C9 C10 116.8(5)
C8 C9 C10 123.2(6)
F2 C10 C11 120.7(6)
F2 C10 C9 119.9(6)
C11 C10 C9 119.4(6)
F3 C11 C12 122.7(6)
F3 C11 C10 118.2(6)
C12 C11 C10 119.1(5)
F4 C12 C11 119.3(6)
F4 C12 C13 120.0(6)
C11 C12 C13 120.7(6)
F5 C13 C12 116.4(5)
F5 C13 C8 120.6(5)
C12 C13 C8 123.0(6)
O3 C14 N3 124.5(6)
O3 C14 N6 121.5(6)
N3 C14 N6 114.0(5)
N6 C15 C16 110.9(6)
N6 C15 C18 106.0(5)
C16 C15 C18 109.6(6)
N6 C15 C17 109.4(6)
C16 C15 C17 111.2(8)
C18 C15 C17 109.7(6)
O4 C19 N4 123.5(6)
O4 C19 N7 121.1(6)
N4 C19 N7 115.4(5)
N7 C20 C22 106.1(6)
N7 C20 C21 111.5(6)
C22 C20 C21 108.9(6)
N7 C20 C23 109.9(6)
C22 C20 C23 110.6(7)
C21 C20 C23 109.8(6)
C27 N8 C26 109.1(5)
C27 N8 C25 108.0(5)
C26 N8 C25 110.4(5)
C27 N8 C24 110.0(5)
C26 N8 C24 109.4(5)
C25 N8 C24 109.8(5)
C28 N9 C31 109.7(5)
C28 N9 C30 109.8(6)
C31 N9 C30 110.1(5)
C28 N9 C29 107.4(5)
C31 N9 C29 111.1(5)
C30 N9 C29 108.7(5)
N10 C32 C33 167.5(15)
N11 C34 C35 172(2)

loop_
_geom_bond_atom_site_label_1
_geom_bond_atom_site_label_2
_geom_bond_distance
Mn1 O1 1.819(4)
Mn1 N2 2.017(5)
Mn1 N1 2.058(5)
Mn1 N4 2.059(5)
Mn1 N3 2.069(5)
F1 C9 1.351(7)
F2 C10 1.343(7)
F3 C11 1.349(7)
F4 C12 1.342(7)
F5 C13 1.338(7)
O2 C7 1.263(7)
O3 C14 1.255(7)
O4 C19 1.263(7)
N1 C1 1.478(8)
N1 C5 1.478(7)
N1 C3 1.490(7)
N2 C7 1.395(7)
N2 C2 1.465(7)
N3 C14 1.357(8)
N3 C4 1.469(7)
N4 C19 1.361(8)
N4 C6 1.465(8)
N5 C7 1.349(8)
N5 C8 1.384(7)
N6 C14 1.373(8)
N6 C15 1.450(8)
N7 C19 1.361(8)
N7 C20 1.479(8)
C1 C2 1.503(8)
C3 C4 1.501(9)
C5 C6 1.504(9)
C8 C9 1.389(8)
C8 C13 1.394(8)
C9 C10 1.397(8)
C10 C11 1.381(9)
C11 C12 1.359(9)
C12 C13 1.382(8)
C15 C16 1.505(10)
C15 C18 1.517(9)
C15 C17 1.521(10)
C20 C22 1.501(10)
C20 C21 1.523(9)
C20 C23 1.530(11)
N8 C27 1.484(8)
N8 C26 1.489(7)
N8 C25 1.491(8)
N8 C24 1.496(8)
N9 C28 1.484(8)
N9 C31 1.490(8)
N9 C30 1.494(8)
N9 C29 1.498(8)
N10 C32 1.184(15)
C32 C33 1.368(16)
C34 N11 1.1808(11)
C34 C35 1.3603(11)

loop_
_geom_hbond_atom_site_label_D
_geom_hbond_atom_site_label_H
_geom_hbond_atom_site_label_A
_geom_hbond_distance_DH
_geom_hbond_distance_HA
_geom_hbond_distance_DA
_geom_hbond_angle_DHA
O1 H1 N5 0.8500(10) 1.786(14) 2.613(6) 164(5)
N6 H6 O1 0.9000(11) 1.97(3) 2.798(7) 151(5)
N7 H7 O1 0.9000(11) 1.93(2) 2.760(7) 153(4)

loop_
_geom_torsion_atom_site_label_1
_geom_torsion_atom_site_label_2
_geom_torsion_atom_site_label_3
_geom_torsion_atom_site_label_4
_geom_torsion
C5 N1 C1 C2 -161.8(5)
C3 N1 C1 C2 72.9(6)
Mn1 N1 C1 C2 -43.1(5)
C7 N2 C2 C1 177.6(5)
Mn1 N2 C2 C1 -20.1(6)
N1 C1 C2 N2 41.7(6)
C1 N1 C3 C4 -162.1(5)
C5 N1 C3 C4 72.6(6)
Mn1 N1 C3 C4 -46.0(6)
C14 N3 C4 C3 168.7(5)
Mn1 N3 C4 C3 -23.1(6)
N1 C3 C4 N3 45.4(7)
C1 N1 C5 C6 77.6(6)
C3 N1 C5 C6 -157.1(6)
Mn1 N1 C5 C6 -39.9(6)
C19 N4 C6 C5 149.8(6)
Mn1 N4 C6 C5 -28.7(6)
N1 C5 C6 N4 45.1(7)
C8 N5 C7 O2 -6.7(9)
C8 N5 C7 N2 175.7(5)
C2 N2 C7 O2 0.2(8)
Mn1 N2 C7 O2 -159.1(4)
C2 N2 C7 N5 177.9(5)
Mn1 N2 C7 N5 18.6(7)
C7 N5 C8 C9 129.0(6)
C7 N5 C8 C13 -54.6(8)
N5 C8 C9 F1 -2.3(9)
C13 C8 C9 F1 -179.1(5)
N5 C8 C9 C10 -179.6(6)
C13 C8 C9 C10 3.6(9)
F1 C9 C10 F2 -1.5(9)
C8 C9 C10 F2 175.9(5)
F1 C9 C10 C11 -179.4(5)
C8 C9 C10 C11 -2.0(10)
F2 C10 C11 F3 1.8(9)
C9 C10 C11 F3 179.7(5)
F2 C10 C11 C12 -178.9(6)
C9 C10 C11 C12 -1.0(9)
F3 C11 C12 F4 0.9(9)
C10 C11 C12 F4 -178.4(5)
F3 C11 C12 C13 -178.7(6)
C10 C11 C12 C13 2.0(9)
F4 C12 C13 F5 2.5(8)
C11 C12 C13 F5 -177.9(5)
F4 C12 C13 C8 -179.9(5)
C11 C12 C13 C8 -0.3(10)
N5 C8 C13 F5 -1.5(9)
C9 C8 C13 F5 175.1(5)
N5 C8 C13 C12 -179.0(6)
C9 C8 C13 C12 -2.4(9)
C4 N3 C14 O3 5.7(9)
Mn1 N3 C14 O3 -160.0(5)
C4 N3 C14 N6 -171.6(5)
Mn1 N3 C14 N6 22.6(8)
C15 N6 C14 O3 13.3(10)
C15 N6 C14 N3 -169.2(6)
C14 N6 C15 C16 58.1(9)
C14 N6 C15 C18 177.0(6)
C14 N6 C15 C17 -64.8(9)
C6 N4 C19 O4 -3.3(9)
Mn1 N4 C19 O4 174.9(4)
C6 N4 C19 N7 177.4(5)
Mn1 N4 C19 N7 -4.5(9)
C20 N7 C19 O4 -3.3(10)
C20 N7 C19 N4 176.1(6)
C19 N7 C20 C22 -179.6(7)
C19 N7 C20 C21 62.0(9)
C19 N7 C20 C23 -60.0(9)
